data_4036772
loop_
_publ_author_name
'Malassis, Julien'
'Bartlett, Nathan'
'Hands, Kane'
'Selby, Matthew D.'
'Linclau, Bruno'

_publ_section_title
;
 Total Synthesis of (-)-Luminacin D.
;
_journal_issue 9
_journal_name_full 'The Journal of organic chemistry'
_journal_page_first 3818
_journal_page_last 3837
_journal_paper_doi 10.1021/acs.joc.6b00489
_journal_volume 81
_journal_year 2016
_chemical_formula_moiety 'C15 H20 O4 S'
_chemical_formula_sum 'C15 H20 O4 S'
_chemical_formula_weight 296.37
_space_group_crystal_system monoclinic
_space_group_IT_number 14
_space_group_name_Hall '-P 2yn'
_space_group_name_H-M_alt 'P 1 21/n 1'
_atom_sites_solution_hydrogens geom
_atom_sites_solution_primary direct
_audit_creation_date 2014-12-08
_audit_creation_method
;
Olex2 1.2-alpha
(compiled 2014.12.05 svn.r3111 for OlexSys, GUI svn.r4959)
;
_cell_angle_alpha 90
_cell_angle_beta 106.331(2)
_cell_angle_gamma 90
_cell_formula_units_Z 4
_cell_length_a 8.82630(17)
_cell_length_b 15.6858(3)
_cell_length_c 11.5156(2)
_cell_measurement_reflns_used 14213
_cell_measurement_temperature 100(2)
_cell_measurement_theta_max 31.7850
_cell_measurement_theta_min 2.2400
_cell_volume 1529.98(5)
_computing_cell_refinement
'CrysAlisPro, Agilent Technologies, Version 1.171.37.35 (release 13-08-2014 CrysAlis171 .NET) (compiled Aug 13 2014,18:06:01)'
_computing_data_collection 'CrystalClear-SM Expert 3.1 b27 (Rigaku, 2013)'
_computing_data_reduction
'CrysAlisPro, Agilent Technologies, Version 1.171.37.35 (release 13-08-2014 CrysAlis171 .NET) (compiled Aug 13 2014,18:06:01)'
_computing_molecular_graphics 'Olex2 (Dolomanov et al., 2009)'
_computing_publication_material 'Olex2 (Dolomanov et al., 2009)'
_computing_structure_refinement 'ShelXL (Sheldrick, 2008)'
_computing_structure_solution 'ShelXT (Sheldrick, 2008)'
_diffrn_ambient_temperature 100(2)
_diffrn_detector 'CCD area detector'
_diffrn_detector_area_resol_mean 28.5714
_diffrn_detector_type 'Rigaku HG Saturn724+ (2x2 bin mode)'
_diffrn_measured_fraction_theta_full 0.998
_diffrn_measured_fraction_theta_max 0.907
_diffrn_measurement_details
;
#__ type_ start__ end____ width___ exp.time_
  1 omega -112.00   68.00   1.0000   10.0000
omega____ theta____ kappa____ phi______ frames
    -      -22.0000    0.0000  -90.0000 180

#__ type_ start__ end____ width___ exp.time_
  2 omega  -63.00   15.00   1.0000   10.0000
omega____ theta____ kappa____ phi______ frames
    -      -22.0000  -72.0000 -180.0000 78

#__ type_ start__ end____ width___ exp.time_
  3 omega  -61.00  -51.00   1.0000   10.0000
omega____ theta____ kappa____ phi______ frames
    -      -22.0000    0.0000 -150.0000 10

#__ type_ start__ end____ width___ exp.time_
  4 omega -112.00   61.00   1.0000   10.0000
omega____ theta____ kappa____ phi______ frames
    -      -22.0000    0.0000  -60.0000 173
;
_diffrn_measurement_device 'four-circle \k diffractometer'
_diffrn_measurement_device_type 'Rigaku AFC12 FRE-HF'
_diffrn_measurement_method 'profile data from \w-scans'
_diffrn_measurement_specimen_support 'MiTeGen MicroMesh'
_diffrn_orient_matrix_UB_11 -0.0284958000
_diffrn_orient_matrix_UB_12 -0.0327761000
_diffrn_orient_matrix_UB_13 -0.0430460000
_diffrn_orient_matrix_UB_21 0.0758513000
_diffrn_orient_matrix_UB_22 -0.0191565000
_diffrn_orient_matrix_UB_23 0.0162259000
_diffrn_orient_matrix_UB_31 -0.0210590000
_diffrn_orient_matrix_UB_32 -0.0245410000
_diffrn_orient_matrix_UB_33 0.0448198000
_diffrn_radiation_collimation 0.3
_diffrn_radiation_monochromator 'Confocal mirrors, HF Varimax'
_diffrn_radiation_probe x-ray
_diffrn_radiation_type MoK\a
_diffrn_radiation_wavelength 0.71073
_diffrn_reflns_av_R_equivalents 0.0276
_diffrn_reflns_av_unetI/netI 0.0207
_diffrn_reflns_Laue_measured_fraction_full 0.998
_diffrn_reflns_Laue_measured_fraction_max 0.907
_diffrn_reflns_limit_h_max 13
_diffrn_reflns_limit_h_min -13
_diffrn_reflns_limit_k_max 23
_diffrn_reflns_limit_k_min -17
_diffrn_reflns_limit_l_max 15
_diffrn_reflns_limit_l_min -16
_diffrn_reflns_number 18422
_diffrn_reflns_point_group_measured_fraction_full 0.998
_diffrn_reflns_point_group_measured_fraction_max 0.907
_diffrn_reflns_theta_full 25.242
_diffrn_reflns_theta_max 32.001
_diffrn_reflns_theta_min 2.254
_diffrn_source 'Rotating Anode'
_diffrn_source_current 55.0
_diffrn_source_power 2.475
_diffrn_source_target Mo
_diffrn_source_type 'Rotating Anode'
_diffrn_source_voltage 45.0
_exptl_absorpt_coefficient_mu 0.221
_exptl_absorpt_correction_T_max 1.00000
_exptl_absorpt_correction_T_min 0.94219
_exptl_absorpt_correction_type multi-scan
_exptl_absorpt_process_details
'CrysAlisPro, Agilent Technologies, Version 1.171.37.35 (release 13-08-2014 CrysAlis171 .NET) (compiled Aug 13 2014,18:06:01) Empirical absorption correction using spherical harmonics, implemented in SCALE3 ABSPACK scaling algorithm.'
_exptl_crystal_colour 'clear colourless'
_exptl_crystal_colour_lustre clear
_exptl_crystal_colour_primary colourless
_exptl_crystal_density_diffrn 1.287
_exptl_crystal_description Fragment
_exptl_crystal_F_000 632
_exptl_crystal_recrystallization_method
'The material was recrystallised from a mixture of pentane and Et2O by slow evaporation'
_exptl_crystal_size_max 0.14
_exptl_crystal_size_mid 0.1
_exptl_crystal_size_min 0.03
_refine_diff_density_max 0.409
_refine_diff_density_min -0.264
_refine_diff_density_rms 0.049
_refine_ls_extinction_method none
_refine_ls_goodness_of_fit_ref 1.040
_refine_ls_hydrogen_treatment constr
_refine_ls_matrix_type full
_refine_ls_number_parameters 185
_refine_ls_number_reflns 4826
_refine_ls_number_restraints 0
_refine_ls_restrained_S_all 1.040
_refine_ls_R_factor_all 0.0372
_refine_ls_R_factor_gt 0.0315
_refine_ls_shift/su_max 0.001
_refine_ls_shift/su_mean 0.000
_refine_ls_structure_factor_coef Fsqd
_refine_ls_weighting_details 'w=1/[\s^2^(Fo^2^)+(0.0418P)^2^+0.4190P] where P=(Fo^2^+2Fc^2^)/3'
_refine_ls_weighting_scheme calc
_refine_ls_wR_factor_gt 0.0799
_refine_ls_wR_factor_ref 0.0835
_reflns_Friedel_coverage 0.000
_reflns_number_gt 4243
_reflns_number_total 4826
_reflns_threshold_expression 'I > 2\s(I)'
_cod_data_source_file jo6b00489_si_002.cif
_cod_data_source_block syn-10Ph
_cod_database_code 4036772
_shelx_space_group_comment
;
The symmetry employed for this shelxl refinement is uniquely defined
by the following loop, which should always be used as a source of
symmetry information in preference to the above space-group names.
They are only intended as comments.
;
_diffrn_measurement_device_type2 'Rigaku AFC12 (Right)'
_reflns_odcompleteness_completeness 90.86
_reflns_odcompleteness_iscentric 1
_reflns_odcompleteness_theta 31.93
_olex2_refinement_description
;
1. Fixed Uiso
 At 1.2 times of:
  All C(H) groups, All C(H,H) groups
 At 1.5 times of:
  All C(H,H,H) groups
2.a Ternary CH refined with riding coordinates:
 C13(H13)
2.b Secondary CH2 refined with riding coordinates:
 C14(H14A,H14B)
2.c Aromatic/amide H refined with riding coordinates:
 C8(H8), C9(H9), C10(H10), C11(H11), C12(H12)
2.d Idealised Me refined as rotating group:
 C2(H2A,H2B,H2C), C3(H3A,H3B,H3C), C4(H4A,H4B,H4C), C15(H15A,H15B,H15C)
;
_shelx_shelxl_version_number 2014/7
_olex2_date_sample_data_collection 08/12/14
_olex2_date_sample_submission 21/11/14
_olex2_diffrn_ambient_temperature_device 'Oxford Cryosystems'
_olex2_exptl_crystal_mounting_method 'The crystal was mounted on a Lindemann tube in perfluoroether oil'
_olex2_submission_original_sample_id JM7462-156-1
_olex2_submission_special_instructions 'No special instructions were received'

loop_
_space_group_symop_operation_xyz
'x, y, z'
'-x+1/2, y+1/2, -z+1/2'
'-x, -y, -z'
'x-1/2, -y-1/2, z-1/2'

loop_
_atom_site_label
_atom_site_type_symbol
_atom_site_fract_x
_atom_site_fract_y
_atom_site_fract_z
_atom_site_U_iso_or_equiv
_atom_site_adp_type
_atom_site_occupancy
_atom_site_site_symmetry_order
_atom_site_calc_flag
_atom_site_refinement_flags_posn
S1 S 0.50320(3) 0.68692(2) 0.81423(2) 0.01608(6) Uani 1 1 d .
O1 O 0.74029(7) 0.64847(4) 0.67582(6) 0.01495(13) Uani 1 1 d .
O2 O 0.55790(8) 0.62911(5) 0.49362(6) 0.01940(14) Uani 1 1 d .
O3 O 0.64730(9) 0.65886(5) 0.90877(6) 0.02272(15) Uani 1 1 d .
O4 O 0.31887(7) 0.62239(4) 0.60682(6) 0.01632(13) Uani 1 1 d .
C1 C 0.87420(10) 0.67336(6) 0.62733(8) 0.01696(17) Uani 1 1 d .
C2 C 1.00586(11) 0.68934(7) 0.74308(9) 0.02246(19) Uani 1 1 d .
H2A H 0.9754 0.7345 0.7881 0.034 Uiso 1 1 calc GR
H2B H 1.1005 0.7052 0.7230 0.034 Uiso 1 1 calc GR
H2C H 1.0247 0.6384 0.7912 0.034 Uiso 1 1 calc GR
C3 C 0.91482(12) 0.60021(7) 0.55418(10) 0.0246(2) Uani 1 1 d .
H3A H 0.9277 0.5487 0.6009 0.037 Uiso 1 1 calc GR
H3B H 1.0112 0.6130 0.5347 0.037 Uiso 1 1 calc GR
H3C H 0.8311 0.5929 0.4808 0.037 Uiso 1 1 calc GR
C4 C 0.83059(12) 0.75469(7) 0.55346(9) 0.02271(19) Uani 1 1 d .
H4A H 0.7520 0.7421 0.4789 0.034 Uiso 1 1 calc GR
H4B H 0.9228 0.7776 0.5362 0.034 Uiso 1 1 calc GR
H4C H 0.7894 0.7957 0.5986 0.034 Uiso 1 1 calc GR
C5 C 0.59713(10) 0.63465(6) 0.60271(8) 0.01389(15) Uani 1 1 d .
C6 C 0.48039(10) 0.62448(6) 0.67648(7) 0.01351(15) Uani 1 1 d .
C7 C 0.54619(10) 0.78739(6) 0.75570(8) 0.01585(16) Uani 1 1 d .
C8 C 0.68053(11) 0.83071(6) 0.82148(8) 0.01806(17) Uani 1 1 d .
H8 H 0.7488 0.8062 0.8900 0.022 Uiso 1 1 calc R
C9 C 0.71084(12) 0.91132(6) 0.78287(9) 0.02164(18) Uani 1 1 d .
H9 H 0.7997 0.9413 0.8262 0.026 Uiso 1 1 calc R
C10 C 0.60896(13) 0.94751(7) 0.67970(9) 0.0240(2) Uani 1 1 d .
H10 H 0.6304 1.0012 0.6539 0.029 Uiso 1 1 calc R
C11 C 0.47466(12) 0.90312(7) 0.61503(9) 0.0238(2) Uani 1 1 d .
H11 H 0.4071 0.9273 0.5460 0.029 Uiso 1 1 calc R
C12 C 0.44125(11) 0.82300(6) 0.65299(9) 0.01994(18) Uani 1 1 d .
H12 H 0.3509 0.7937 0.6109 0.024 Uiso 1 1 calc R
C13 C 0.38747(10) 0.54464(6) 0.66670(8) 0.01595(16) Uani 1 1 d .
H13 H 0.4116 0.5015 0.6130 0.019 Uiso 1 1 calc R
C14 C 0.32558(11) 0.50958(6) 0.76640(9) 0.01901(17) Uani 1 1 d .
H14A H 0.2229 0.4838 0.7317 0.023 Uiso 1 1 calc R
H14B H 0.3132 0.5556 0.8192 0.023 Uiso 1 1 calc R
C15 C 0.43917(13) 0.44300(7) 0.83956(10) 0.0280(2) Uani 1 1 d .
H15A H 0.4526 0.3979 0.7869 0.042 Uiso 1 1 calc GR
H15B H 0.3969 0.4200 0.9012 0.042 Uiso 1 1 calc GR
H15C H 0.5395 0.4692 0.8766 0.042 Uiso 1 1 calc GR

loop_
_atom_site_aniso_label
_atom_site_aniso_U_11
_atom_site_aniso_U_22
_atom_site_aniso_U_33
_atom_site_aniso_U_23
_atom_site_aniso_U_13
_atom_site_aniso_U_12
S1 0.01525(10) 0.02145(12) 0.01199(10) -0.00184(7) 0.00459(7) -0.00212(7)
O1 0.0099(3) 0.0210(3) 0.0141(3) 0.0003(2) 0.0036(2) -0.0010(2)
O2 0.0166(3) 0.0281(4) 0.0136(3) -0.0031(3) 0.0045(2) -0.0024(3)
O3 0.0234(3) 0.0286(4) 0.0124(3) 0.0035(3) -0.0011(2) -0.0036(3)
O4 0.0099(3) 0.0212(3) 0.0161(3) 0.0024(2) 0.0008(2) -0.0001(2)
C1 0.0116(3) 0.0223(4) 0.0184(4) -0.0025(3) 0.0066(3) -0.0034(3)
C2 0.0123(4) 0.0321(5) 0.0217(4) -0.0030(4) 0.0027(3) -0.0029(3)
C3 0.0171(4) 0.0296(5) 0.0303(5) -0.0094(4) 0.0119(4) -0.0026(4)
C4 0.0227(4) 0.0256(5) 0.0209(4) 0.0019(4) 0.0080(4) -0.0052(4)
C5 0.0114(3) 0.0151(4) 0.0152(4) -0.0009(3) 0.0036(3) -0.0001(3)
C6 0.0103(3) 0.0174(4) 0.0123(3) -0.0005(3) 0.0024(3) 0.0003(3)
C7 0.0156(4) 0.0179(4) 0.0140(4) -0.0024(3) 0.0042(3) 0.0011(3)
C8 0.0165(4) 0.0210(4) 0.0153(4) -0.0032(3) 0.0022(3) 0.0001(3)
C9 0.0208(4) 0.0207(4) 0.0225(4) -0.0042(4) 0.0046(3) -0.0022(3)
C10 0.0289(5) 0.0182(4) 0.0254(5) 0.0003(4) 0.0085(4) 0.0014(4)
C11 0.0248(5) 0.0228(5) 0.0214(4) 0.0017(4) 0.0023(4) 0.0056(4)
C12 0.0164(4) 0.0228(5) 0.0182(4) -0.0023(3) 0.0009(3) 0.0022(3)
C13 0.0130(4) 0.0171(4) 0.0177(4) 0.0001(3) 0.0042(3) -0.0004(3)
C14 0.0166(4) 0.0199(4) 0.0221(4) 0.0028(3) 0.0080(3) -0.0004(3)
C15 0.0279(5) 0.0276(5) 0.0316(5) 0.0113(4) 0.0136(4) 0.0066(4)

loop_
_atom_type_symbol
_atom_type_description
_atom_type_scat_dispersion_real
_atom_type_scat_dispersion_imag
_atom_type_scat_source
C C 0.0033 0.0016 'International Tables Vol C Tables 4.2.6.8 and 6.1.1.4'
H H 0.0000 0.0000 'International Tables Vol C Tables 4.2.6.8 and 6.1.1.4'
O O 0.0106 0.0060 'International Tables Vol C Tables 4.2.6.8 and 6.1.1.4'
S S 0.1246 0.1234 'International Tables Vol C Tables 4.2.6.8 and 6.1.1.4'

loop_
_geom_angle_atom_site_label_1
_geom_angle_atom_site_label_2
_geom_angle_atom_site_label_3
_geom_angle
O3 S1 C6 109.84(4)
O3 S1 C7 107.85(4)
C7 S1 C6 97.35(4)
C5 O1 C1 121.25(7)
C6 O4 C13 62.18(5)
O1 C1 C2 101.84(7)
O1 C1 C3 110.08(7)
O1 C1 C4 109.01(7)
C2 C1 C3 111.55(8)
C4 C1 C2 111.24(8)
C4 C1 C3 112.58(8)
C1 C2 H2A 109.5
C1 C2 H2B 109.5
C1 C2 H2C 109.5
H2A C2 H2B 109.5
H2A C2 H2C 109.5
H2B C2 H2C 109.5
C1 C3 H3A 109.5
C1 C3 H3B 109.5
C1 C3 H3C 109.5
H3A C3 H3B 109.5
H3A C3 H3C 109.5
H3B C3 H3C 109.5
C1 C4 H4A 109.5
C1 C4 H4B 109.5
C1 C4 H4C 109.5
H4A C4 H4B 109.5
H4A C4 H4C 109.5
H4B C4 H4C 109.5
O1 C5 C6 109.76(7)
O2 C5 O1 128.00(8)
O2 C5 C6 122.23(8)
O4 C6 S1 110.45(6)
O4 C6 C5 114.61(7)
O4 C6 C13 59.61(5)
C5 C6 S1 120.24(6)
C13 C6 S1 116.23(6)
C13 C6 C5 119.61(7)
C8 C7 S1 117.51(7)
C8 C7 C12 121.74(9)
C12 C7 S1 120.58(7)
C7 C8 H8 120.6
C9 C8 C7 118.75(9)
C9 C8 H8 120.6
C8 C9 H9 119.8
C8 C9 C10 120.45(9)
C10 C9 H9 119.8
C9 C10 H10 120.0
C9 C10 C11 119.96(9)
C11 C10 H10 120.0
C10 C11 H11 119.8
C12 C11 C10 120.46(9)
C12 C11 H11 119.8
C7 C12 H12 120.7
C11 C12 C7 118.63(9)
C11 C12 H12 120.7
O4 C13 C6 58.21(5)
O4 C13 H13 114.7
O4 C13 C14 118.53(7)
C6 C13 H13 114.7
C6 C13 C14 124.13(8)
C14 C13 H13 114.7
C13 C14 H14A 109.6
C13 C14 H14B 109.6
C13 C14 C15 110.33(8)
H14A C14 H14B 108.1
C15 C14 H14A 109.6
C15 C14 H14B 109.6
C14 C15 H15A 109.5
C14 C15 H15B 109.5
C14 C15 H15C 109.5
H15A C15 H15B 109.5
H15A C15 H15C 109.5
H15B C15 H15C 109.5

loop_
_geom_bond_atom_site_label_1
_geom_bond_atom_site_label_2
_geom_bond_distance
S1 O3 1.4893(7)
S1 C6 1.8265(9)
S1 C7 1.7960(10)
O1 C1 1.4941(10)
O1 C5 1.3245(10)
O2 C5 1.2087(11)
O4 C6 1.4261(10)
O4 C13 1.4473(11)
C1 C2 1.5227(13)
C1 C3 1.5247(13)
C1 C4 1.5215(14)
C2 H2A 0.9600
C2 H2B 0.9600
C2 H2C 0.9600
C3 H3A 0.9600
C3 H3B 0.9600
C3 H3C 0.9600
C4 H4A 0.9600
C4 H4B 0.9600
C4 H4C 0.9600
C5 C6 1.5169(12)
C6 C13 1.4839(12)
C7 C8 1.3916(13)
C7 C12 1.3974(13)
C8 H8 0.9300
C8 C9 1.3911(14)
C9 H9 0.9300
C9 C10 1.3934(14)
C10 H10 0.9300
C10 C11 1.3958(15)
C11 H11 0.9300
C11 C12 1.3892(15)
C12 H12 0.9300
C13 H13 0.9800
C13 C14 1.5071(13)
C14 H14A 0.9700
C14 H14B 0.9700
C14 C15 1.5267(14)
C15 H15A 0.9600
C15 H15B 0.9600
C15 H15C 0.9600
